data_4115599
loop_
_publ_author_name
'George B. Richter-Addo'
'Ralph A. Wheeler'
'Christopher Adam Hixson'
'Li Chen'
'Masood A. Khan'
'Mary K. Ellison'
'Charles E. Schulz'
'W. Robert Scheidt'

_publ_section_title
;
 Unexpected Nitrosyl-Group Bending in Six-Coordinate {M(NO)}6\s-Bonded
 Aryl(iron) and -(ruthenium) Porphyrins
;
_journal_name_full 'Journal of the American Chemical Society'
_journal_page_first 6314
_journal_page_last 6326
_journal_paper_doi 10.1021/ja010276m
_journal_volume 123
_journal_year 2001
_chemical_formula_sum 'C42 H48 F N5 O Ru'
_chemical_formula_weight 758.92
_chemical_name_systematic
;
  ?
;
_space_group_IT_number 2
_symmetry_cell_setting triclinic
_symmetry_space_group_name_Hall '-P 1'
_symmetry_space_group_name_H-M 'P -1'
_atom_sites_solution_hydrogens geom
_atom_sites_solution_primary direct
_atom_sites_solution_secondary difmap
_audit_creation_method SHELXL
_cell_angle_alpha 95.705(8)
_cell_angle_beta 97.009(7)
_cell_angle_gamma 99.610(7)
_cell_formula_units_Z 2
_cell_length_a 10.6209(8)
_cell_length_b 10.9386(12)
_cell_length_c 15.9183(15)
_cell_measurement_reflns_used 45
_cell_measurement_temperature 303(2)
_cell_measurement_theta_max 15.41
_cell_measurement_theta_min 2.47
_cell_volume 1796.2(3)
_computing_cell_refinement 'Siemens XSCANS'
_computing_data_collection 'Siemens XSCANS'
_computing_data_reduction 'Siemens SHELXTL'
_computing_molecular_graphics 'Siemens SHELXTL'
_computing_publication_material 'Siemens SHELXTL'
_computing_structure_refinement 'SHELXL-93 (Sheldrick, 1993)'
_computing_structure_solution 'SHELXS-86 (Sheldrick, 1990)'
_diffrn_ambient_temperature 303(2)
_diffrn_measurement_device 'Siemens P4'
_diffrn_measurement_method '\w scans'
_diffrn_radiation_monochromator graphite
_diffrn_radiation_source 'fine-focus sealed tube'
_diffrn_radiation_type MoK\a
_diffrn_radiation_wavelength 0.71073
_diffrn_reflns_av_R_equivalents 0.0468
_diffrn_reflns_av_sigmaI/netI 0.0831
_diffrn_reflns_limit_h_max 12
_diffrn_reflns_limit_h_min -7
_diffrn_reflns_limit_k_max 12
_diffrn_reflns_limit_k_min -12
_diffrn_reflns_limit_l_max 18
_diffrn_reflns_limit_l_min -18
_diffrn_reflns_number 6648
_diffrn_reflns_theta_max 25.01
_diffrn_reflns_theta_min 1.90
_diffrn_standards_decay_% 2.7
_diffrn_standards_interval_count 97
_diffrn_standards_number 3
_exptl_absorpt_coefficient_mu 0.483
_exptl_absorpt_correction_T_max 0.9431
_exptl_absorpt_correction_T_min 0.8251
_exptl_absorpt_correction_type empirical
_exptl_absorpt_process_details '(North, Phillips & Mathews, 1968)'
_exptl_crystal_colour Red
_exptl_crystal_density_diffrn 1.403
_exptl_crystal_description Plate
_exptl_crystal_F_000 792
_exptl_crystal_size_max 0.38
_exptl_crystal_size_mid 0.24
_exptl_crystal_size_min 0.10
_refine_diff_density_max 0.371
_refine_diff_density_min -0.392
_refine_diff_density_rms 0.078
_refine_ls_extinction_method none
_refine_ls_goodness_of_fit_all 1.018
_refine_ls_goodness_of_fit_obs 1.054
_refine_ls_hydrogen_treatment constr
_refine_ls_matrix_type full
_refine_ls_number_parameters 459
_refine_ls_number_reflns 6275
_refine_ls_number_restraints 0
_refine_ls_restrained_S_all 1.198
_refine_ls_restrained_S_obs 1.054
_refine_ls_R_factor_all 0.0814
_refine_ls_R_factor_obs 0.0490
_refine_ls_shift/esd_max 0.003
_refine_ls_shift/esd_mean 0.000
_refine_ls_structure_factor_coef Fsqd
_refine_ls_weighting_details 'w=1/[\s^2^(Fo^2^)+(0.0334P)^2^+1.0602P] where P=(Fo^2^+2Fc^2^)/3'
_refine_ls_weighting_scheme calc
_refine_ls_wR_factor_all 0.1313
_refine_ls_wR_factor_obs 0.0982
_reflns_number_observed 4646
_reflns_number_total 6278
_reflns_observed_criterion >2sigma(I)
_cod_data_source_file ja010276m_3.cif
_cod_data_source_block sd:ruoepnoc6h4fRT
_cod_depositor_comments
;
The following automatic conversions were performed:

'_refine_ls_weighting_scheme' value 'calc
w=1/[\s^2^(Fo^2^)+(0.0334P)^2^+1.0602P] where P=(Fo^2^+2Fc^2^)/3' was
changed to 'calc'. New tag '_refine_ls_weighting_details' was
created. The value of the new tag was set to
'w=1/[\s^2^(Fo^2^)+(0.0334P)^2^+1.0602P] where P=(Fo^2^+2Fc^2^)/3'.

Automatic conversion script
Id: cif_fix_values 3143 2015-03-26 13:38:13Z robertas 
;
_cod_database_code 4115599

loop_
_symmetry_equiv_pos_as_xyz
'x, y, z'
'-x, -y, -z'

loop_
_atom_site_aniso_label
_atom_site_aniso_U_11
_atom_site_aniso_U_22
_atom_site_aniso_U_33
_atom_site_aniso_U_23
_atom_site_aniso_U_13
_atom_site_aniso_U_12
Ru1 0.0259(2) 0.0270(2) 0.0328(2) 0.00809(14) 0.00379(13) 0.00365(13)
F1 0.096(3) 0.082(3) 0.051(2) -0.005(2) 0.033(2) 0.015(2)
O1 0.138(5) 0.118(5) 0.085(4) -0.044(4) 0.046(4) 0.000(4)
N1 0.027(2) 0.032(2) 0.035(2) 0.010(2) 0.002(2) 0.003(2)
N2 0.027(2) 0.028(2) 0.036(2) 0.012(2) 0.002(2) 0.003(2)
N3 0.027(2) 0.030(2) 0.037(2) 0.007(2) 0.004(2) 0.004(2)
N4 0.030(2) 0.025(2) 0.036(2) 0.008(2) 0.004(2) 0.004(2)
N5 0.040(2) 0.049(3) 0.037(2) -0.001(2) 0.007(2) 0.003(2)
C1 0.029(2) 0.037(3) 0.031(3) 0.007(2) 0.005(2) 0.004(2)
C2 0.033(2) 0.042(3) 0.034(3) 0.000(2) -0.002(2) 0.004(2)
C3 0.029(2) 0.039(3) 0.042(3) 0.007(2) -0.002(2) 0.007(2)
C4 0.032(2) 0.037(3) 0.039(3) 0.009(2) 0.004(2) 0.006(2)
C5 0.034(2) 0.037(3) 0.036(3) 0.014(2) 0.002(2) 0.009(2)
C6 0.031(2) 0.032(2) 0.035(3) 0.009(2) 0.008(2) 0.005(2)
C7 0.034(2) 0.029(2) 0.037(3) 0.009(2) 0.006(2) 0.004(2)
C8 0.035(2) 0.028(2) 0.037(3) 0.008(2) 0.007(2) 0.002(2)
C9 0.030(2) 0.026(2) 0.035(3) 0.007(2) 0.006(2) 0.002(2)
C10 0.029(2) 0.035(3) 0.043(3) 0.006(2) 0.005(2) -0.001(2)
C11 0.030(2) 0.033(2) 0.036(3) 0.004(2) 0.007(2) 0.005(2)
C12 0.028(2) 0.036(3) 0.041(3) 0.008(2) 0.002(2) 0.006(2)
C13 0.032(2) 0.037(3) 0.037(3) 0.007(2) 0.004(2) 0.011(2)
C14 0.026(2) 0.035(3) 0.037(3) 0.008(2) 0.004(2) 0.008(2)
C15 0.032(2) 0.033(3) 0.041(3) 0.011(2) 0.003(2) 0.008(2)
C16 0.037(2) 0.027(2) 0.034(3) 0.008(2) 0.008(2) 0.010(2)
C17 0.041(3) 0.027(2) 0.041(3) 0.009(2) 0.016(2) 0.010(2)
C18 0.041(3) 0.028(2) 0.044(3) 0.004(2) 0.010(2) 0.006(2)
C19 0.039(3) 0.029(2) 0.035(3) 0.001(2) 0.008(2) 0.002(2)
C20 0.033(2) 0.031(2) 0.036(3) 0.003(2) 0.002(2) -0.003(2)
C21 0.035(3) 0.051(3) 0.049(3) 0.011(3) -0.001(2) 0.001(2)
C22 0.048(4) 0.093(5) 0.078(5) -0.002(4) 0.020(3) -0.009(3)
C23 0.037(3) 0.051(3) 0.053(3) 0.018(3) -0.009(2) 0.006(2)
C24 0.062(4) 0.061(4) 0.081(5) 0.015(3) -0.008(3) 0.022(3)
C25 0.043(3) 0.033(3) 0.053(3) 0.018(2) 0.008(2) 0.009(2)
C26 0.072(4) 0.087(5) 0.059(4) 0.038(4) 0.021(3) 0.034(4)
C27 0.040(3) 0.029(3) 0.063(4) 0.014(2) 0.003(3) -0.003(2)
C28 0.051(3) 0.060(4) 0.082(5) 0.020(3) 0.021(3) -0.007(3)
C29 0.032(3) 0.047(3) 0.065(4) 0.019(3) -0.009(3) -0.001(2)
C30 0.040(3) 0.076(4) 0.089(5) 0.021(4) 0.008(3) 0.001(3)
C31 0.037(3) 0.049(3) 0.046(3) 0.012(2) -0.005(2) 0.014(2)
C32 0.046(3) 0.062(4) 0.070(4) 0.017(3) 0.005(3) 0.023(3)
C33 0.045(3) 0.031(3) 0.052(3) 0.015(2) 0.009(2) 0.012(2)
C34 0.083(4) 0.065(4) 0.048(4) 0.025(3) 0.015(3) 0.024(3)
C35 0.048(3) 0.029(3) 0.066(4) 0.005(2) 0.009(3) -0.001(2)
C36 0.064(4) 0.062(4) 0.096(5) 0.012(4) 0.034(4) -0.007(3)
C37 0.025(2) 0.032(2) 0.035(3) 0.010(2) 0.001(2) 0.007(2)
C38 0.056(3) 0.034(3) 0.049(3) 0.007(2) 0.018(3) 0.005(2)
C39 0.055(3) 0.039(3) 0.063(4) -0.002(3) 0.010(3) 0.005(3)
C40 0.043(3) 0.056(3) 0.043(3) 0.004(3) 0.009(2) 0.015(3)
C41 0.057(3) 0.046(3) 0.059(4) 0.018(3) 0.026(3) 0.008(3)
C42 0.045(3) 0.035(3) 0.055(3) 0.001(2) 0.019(2) 0.000(2)

loop_
_atom_site_label
_atom_site_type_symbol
_atom_site_fract_x
_atom_site_fract_y
_atom_site_fract_z
_atom_site_U_iso_or_equiv
_atom_site_thermal_displace_type
_atom_site_occupancy
_atom_site_calc_flag
_atom_site_refinement_flags
Ru1 Ru 0.40946(4) 0.19103(4) 0.22061(3) 0.02840(11) Uani 1 d .
F1 F 0.2263(4) 0.3654(3) 0.5649(2) 0.0754(11) Uani 1 d .
O1 O 0.4260(6) 0.0364(6) 0.0672(4) 0.118(2) Uani 1 d .
N1 N 0.2223(3) 0.1812(3) 0.1624(2) 0.0317(9) Uani 1 d .
N2 N 0.4561(3) 0.3735(3) 0.1965(2) 0.0301(8) Uani 1 d .
N3 N 0.5890(3) 0.2075(3) 0.2895(2) 0.0312(8) Uani 1 d .
N4 N 0.3605(3) 0.0118(3) 0.2513(2) 0.0300(8) Uani 1 d .
N5 N 0.4418(4) 0.1139(4) 0.1226(3) 0.0429(10) Uani 1 d .
C1 C 0.1248(4) 0.0794(4) 0.1519(3) 0.0325(10) Uani 1 d .
C2 C 0.0113(4) 0.1082(5) 0.1029(3) 0.0371(11) Uani 1 d .
C3 C 0.0448(4) 0.2262(4) 0.0823(3) 0.0370(11) Uani 1 d .
C4 C 0.1773(4) 0.2727(4) 0.1207(3) 0.0358(11) Uani 1 d .
C5 C 0.2482(4) 0.3886(4) 0.1156(3) 0.0349(11) Uani 1 d .
H5A H 0.2058(4) 0.4409(4) 0.0844(3) 0.042 Uiso 1 calc R
C6 C 0.3756(4) 0.4376(4) 0.1513(3) 0.0319(10) Uani 1 d .
C7 C 0.4435(4) 0.5628(4) 0.1476(3) 0.0330(10) Uani 1 d .
C8 C 0.5642(4) 0.5729(4) 0.1920(3) 0.0333(10) Uani 1 d .
C9 C 0.5715(4) 0.4519(4) 0.2217(3) 0.0305(10) Uani 1 d .
C10 C 0.6769(4) 0.4226(4) 0.2701(3) 0.0364(11) Uani 1 d .
H10A H 0.7499(4) 0.4849(4) 0.2828(3) 0.044 Uiso 1 calc R
C11 C 0.6855(4) 0.3101(4) 0.3018(3) 0.0329(10) Uani 1 d .
C12 C 0.7974(4) 0.2842(4) 0.3552(3) 0.0351(11) Uani 1 d .
C13 C 0.7648(4) 0.1658(4) 0.3744(3) 0.0349(11) Uani 1 d .
C14 C 0.6339(4) 0.1179(4) 0.3334(3) 0.0320(10) Uani 1 d .
C15 C 0.5628(4) -0.0001(4) 0.3383(3) 0.0348(11) Uani 1 d .
H15A H 0.6042(4) -0.0519(4) 0.3706(3) 0.042 Uiso 1 calc R
C16 C 0.4378(4) -0.0487(4) 0.3007(3) 0.0316(10) Uani 1 d .
C17 C 0.3669(5) -0.1722(4) 0.3084(3) 0.0344(11) Uani 1 d .
C18 C 0.2482(5) -0.1834(4) 0.2629(3) 0.0370(11) Uani 1 d .
C19 C 0.2439(5) -0.0663(4) 0.2276(3) 0.0345(11) Uani 1 d .
C20 C 0.1365(4) -0.0341(4) 0.1814(3) 0.0344(11) Uani 1 d .
H20A H 0.0635(4) -0.0965(4) 0.1687(3) 0.041 Uiso 1 calc R
C21 C -0.1165(5) 0.0235(5) 0.0797(3) 0.0460(13) Uani 1 d .
H21A H -0.1037(5) -0.0622(5) 0.0800(3) 0.055 Uiso 1 calc R
H21B H -0.1516(5) 0.0332(5) 0.0220(3) 0.055 Uiso 1 calc R
C22 C -0.2144(6) 0.0468(7) 0.1386(4) 0.076(2) Uani 1 d .
H22A H -0.2928(17) -0.0127(28) 0.1209(19) 0.114 Uiso 1 calc R
H22B H -0.2318(34) 0.1298(16) 0.1362(23) 0.114 Uiso 1 calc R
H22C H -0.1805(19) 0.0380(43) 0.1960(6) 0.114 Uiso 1 calc R
C23 C -0.0356(5) 0.2980(5) 0.0277(3) 0.0478(14) Uani 1 d .
H23A H 0.0164(5) 0.3364(5) -0.0120(3) 0.057 Uiso 1 calc R
H23B H -0.1078(5) 0.2400(5) -0.0054(3) 0.057 Uiso 1 calc R
C24 C -0.0862(6) 0.3976(6) 0.0785(4) 0.068(2) Uani 1 d .
H24A H -0.1330(37) 0.4424(27) 0.0403(4) 0.102 Uiso 1 calc R
H24B H -0.0153(6) 0.4545(24) 0.1123(22) 0.102 Uiso 1 calc R
H24C H -0.1425(34) 0.3597(6) 0.1151(21) 0.102 Uiso 1 calc R
C25 C 0.3924(5) 0.6611(4) 0.1010(3) 0.0418(12) Uani 1 d .
H25A H 0.2993(5) 0.6470(4) 0.0983(3) 0.050 Uiso 1 calc R
H25B H 0.4265(5) 0.7422(4) 0.1335(3) 0.050 Uiso 1 calc R
C26 C 0.4253(6) 0.6641(6) 0.0124(4) 0.067(2) Uani 1 d .
H26A H 0.3842(34) 0.7245(29) -0.0147(10) 0.101 Uiso 1 calc R
H26B H 0.3959(36) 0.5831(12) -0.0196(9) 0.101 Uiso 1 calc R
H26C H 0.5171(7) 0.6866(38) 0.0146(4) 0.101 Uiso 1 calc R
C27 C 0.6706(5) 0.6834(4) 0.2076(4) 0.0450(13) Uani 1 d .
H27A H 0.7152(5) 0.6878(4) 0.2651(4) 0.054 Uiso 1 calc R
H27B H 0.6338(5) 0.7584(4) 0.2041(4) 0.054 Uiso 1 calc R
C28 C 0.7675(6) 0.6809(6) 0.1457(4) 0.065(2) Uani 1 d .
H28A H 0.8321(23) 0.7554(19) 0.1585(17) 0.097 Uiso 1 calc R
H28B H 0.7244(8) 0.6767(39) 0.0886(5) 0.097 Uiso 1 calc R
H28C H 0.8077(29) 0.6091(22) 0.1507(19) 0.097 Uiso 1 calc R
C29 C 0.9232(5) 0.3719(5) 0.3820(4) 0.0494(14) Uani 1 d .
H29A H 0.9650(5) 0.3506(5) 0.4348(4) 0.059 Uiso 1 calc R
H29B H 0.9072(5) 0.4564(5) 0.3925(4) 0.059 Uiso 1 calc R
C30 C 1.0121(5) 0.3663(6) 0.3146(4) 0.069(2) Uani 1 d .
H30A H 1.0916(17) 0.4236(29) 0.3338(12) 0.103 Uiso 1 calc R
H30B H 0.9715(18) 0.3887(40) 0.2625(9) 0.103 Uiso 1 calc R
H30C H 1.0294(34) 0.2831(11) 0.3049(20) 0.103 Uiso 1 calc R
C31 C 0.8455(5) 0.0947(5) 0.4281(3) 0.0440(13) Uani 1 d .
H31A H 0.7920(5) 0.0501(5) 0.4645(3) 0.053 Uiso 1 calc R
H31B H 0.9132(5) 0.1537(5) 0.4647(3) 0.053 Uiso 1 calc R
C32 C 0.9067(5) 0.0020(5) 0.3770(4) 0.057(2) Uani 1 d .
H32A H 0.9589(31) -0.0382(27) 0.4151(4) 0.086 Uiso 1 calc R
H32B H 0.9597(30) 0.0451(7) 0.3405(19) 0.086 Uiso 1 calc R
H32C H 0.8403(5) -0.0597(22) 0.3429(19) 0.086 Uiso 1 calc R
C33 C 0.4181(5) -0.2611(4) 0.3635(3) 0.0413(12) Uani 1 d .
H33A H 0.5076(5) -0.2615(4) 0.3568(3) 0.050 Uiso 1 calc R
H33B H 0.3698(5) -0.3448(4) 0.3449(3) 0.050 Uiso 1 calc R
C34 C 0.4088(6) -0.2265(6) 0.4563(3) 0.062(2) Uani 1 d .
H34A H 0.4491(35) -0.2812(25) 0.4899(4) 0.094 Uiso 1 calc R
H34B H 0.3197(6) -0.2345(36) 0.4641(5) 0.094 Uiso 1 calc R
H34C H 0.4516(34) -0.1418(14) 0.4740(8) 0.094 Uiso 1 calc R
C35 C 0.1391(5) -0.2926(5) 0.2503(4) 0.0486(13) Uani 1 d .
H35A H 0.1739(5) -0.3691(5) 0.2507(4) 0.058 Uiso 1 calc R
H35B H 0.0886(5) -0.2951(5) 0.1949(4) 0.058 Uiso 1 calc R
C36 C 0.0507(6) -0.2868(6) 0.3191(5) 0.074(2) Uani 1 d .
H36A H -0.0197(25) -0.3564(24) 0.3069(16) 0.111 Uiso 1 calc R
H36B H 0.0175(36) -0.2103(21) 0.3200(20) 0.111 Uiso 1 calc R
H36C H 0.0988(12) -0.2900(43) 0.3738(6) 0.111 Uiso 1 calc R
C37 C 0.3440(4) 0.2486(4) 0.3358(3) 0.0304(10) Uani 1 d .
C38 C 0.3789(5) 0.3710(5) 0.3743(3) 0.0456(12) Uani 1 d .
H38A H 0.4305(5) 0.4283(5) 0.3478(3) 0.055 Uiso 1 calc R
C39 C 0.3402(5) 0.4113(5) 0.4503(4) 0.0529(14) Uani 1 d .
H39A H 0.3651(5) 0.4941(5) 0.4744(4) 0.064 Uiso 1 calc R
C40 C 0.2650(5) 0.3278(5) 0.4894(3) 0.0465(13) Uani 1 d .
C41 C 0.2276(5) 0.2075(5) 0.4549(4) 0.0522(14) Uani 1 d .
H41A H 0.1767(5) 0.1514(5) 0.4827(4) 0.063 Uiso 1 calc R
C42 C 0.2652(5) 0.1682(5) 0.3784(3) 0.0448(12) Uani 1 d .
H42A H 0.2371(5) 0.0856(5) 0.3544(3) 0.054 Uiso 1 calc R

loop_
_atom_type_symbol
_atom_type_description
_atom_type_scat_dispersion_real
_atom_type_scat_dispersion_imag
_atom_type_scat_source
C C 0.0033 0.0016 'International Tables Vol C Tables 4.2.6.8 and 6.1.1.4'
H H 0.0000 0.0000 'International Tables Vol C Tables 4.2.6.8 and 6.1.1.4'
N N 0.0061 0.0033 'International Tables Vol C Tables 4.2.6.8 and 6.1.1.4'
O O 0.0106 0.0060 'International Tables Vol C Tables 4.2.6.8 and 6.1.1.4'
F F 0.0171 0.0103 'International Tables Vol C Tables 4.2.6.8 and 6.1.1.4'
Ru Ru -1.2594 0.8363 'International Tables Vol C Tables 4.2.6.8 and 6.1.1.4'

loop_
_geom_angle_atom_site_label_1
_geom_angle_atom_site_label_2
_geom_angle_atom_site_label_3
_geom_angle
N5 Ru1 N3 98.0(2)
N5 Ru1 N2 98.9(2)
N3 Ru1 N2 89.36(14)
N5 Ru1 N4 84.3(2)
N3 Ru1 N4 90.11(14)
N2 Ru1 N4 176.8(2)
N5 Ru1 N1 87.8(2)
N3 Ru1 N1 174.2(2)
N2 Ru1 N1 90.43(14)
N4 Ru1 N1 89.78(14)
N5 Ru1 C37 168.5(2)
N3 Ru1 C37 87.5(2)
N2 Ru1 C37 91.2(2)
N4 Ru1 C37 85.6(2)
N1 Ru1 C37 86.65(15)
C1 N1 C4 107.8(4)
C1 N1 Ru1 126.4(3)
C4 N1 Ru1 125.5(3)
C9 N2 C6 107.8(4)
C9 N2 Ru1 126.6(3)
C6 N2 Ru1 125.6(3)
C11 N3 C14 107.1(4)
C11 N3 Ru1 126.7(3)
C14 N3 Ru1 126.2(3)
C16 N4 C19 107.8(4)
C16 N4 Ru1 126.0(3)
C19 N4 Ru1 126.2(3)
O1 N5 Ru1 155.4(5)
N1 C1 C20 124.5(4)
N1 C1 C2 109.2(4)
C20 C1 C2 126.2(4)
C3 C2 C1 106.8(4)
C3 C2 C21 127.2(4)
C1 C2 C21 126.1(4)
C2 C3 C4 107.4(4)
C2 C3 C23 128.2(4)
C4 C3 C23 124.4(4)
N1 C4 C5 125.0(4)
N1 C4 C3 108.8(4)
C5 C4 C3 126.2(4)
C4 C5 C6 128.3(4)
C4 C5 H5A 115.8(3)
C6 C5 H5A 115.8(3)
N2 C6 C5 124.8(4)
N2 C6 C7 109.2(4)
C5 C6 C7 126.0(4)
C8 C7 C6 107.0(4)
C8 C7 C25 126.6(4)
C6 C7 C25 126.4(4)
C7 C8 C9 106.7(4)
C7 C8 C27 128.1(4)
C9 C8 C27 125.2(4)
N2 C9 C10 125.3(4)
N2 C9 C8 109.2(4)
C10 C9 C8 125.5(4)
C9 C10 C11 127.0(4)
C9 C10 H10A 116.5(3)
C11 C10 H10A 116.5(3)
N3 C11 C10 125.1(4)
N3 C11 C12 109.6(4)
C10 C11 C12 125.3(4)
C13 C12 C11 106.6(4)
C13 C12 C29 127.5(4)
C11 C12 C29 125.9(4)
C12 C13 C14 107.3(4)
C12 C13 C31 127.8(5)
C14 C13 C31 124.9(4)
N3 C14 C15 124.8(4)
N3 C14 C13 109.5(4)
C15 C14 C13 125.7(4)
C16 C15 C14 127.4(4)
C16 C15 H15A 116.3(3)
C14 C15 H15A 116.3(3)
N4 C16 C15 125.5(4)
N4 C16 C17 109.0(4)
C15 C16 C17 125.5(4)
C18 C17 C16 107.2(4)
C18 C17 C33 128.8(4)
C16 C17 C33 123.9(4)
C17 C18 C19 106.9(4)
C17 C18 C35 128.2(4)
C19 C18 C35 124.9(4)
N4 C19 C20 124.7(4)
N4 C19 C18 109.1(4)
C20 C19 C18 126.1(4)
C1 C20 C19 128.2(4)
C1 C20 H20A 115.9(3)
C19 C20 H20A 115.9(3)
C2 C21 C22 114.2(5)
C2 C21 H21A 108.7(3)
C22 C21 H21A 108.7(3)
C2 C21 H21B 108.7(3)
C22 C21 H21B 108.7(3)
H21A C21 H21B 107.6
C21 C22 H22A 109.5(3)
C21 C22 H22B 109.5(3)
H22A C22 H22B 109.5
C21 C22 H22C 109.5(3)
H22A C22 H22C 109.5
H22B C22 H22C 109.5
C24 C23 C3 113.3(5)
C24 C23 H23A 108.9(3)
C3 C23 H23A 108.9(3)
C24 C23 H23B 108.9(3)
C3 C23 H23B 108.9(3)
H23A C23 H23B 107.7
C23 C24 H24A 109.5(3)
C23 C24 H24B 109.5(3)
H24A C24 H24B 109.5
C23 C24 H24C 109.5(3)
H24A C24 H24C 109.5
H24B C24 H24C 109.5
C26 C25 C7 114.2(4)
C26 C25 H25A 108.7(3)
C7 C25 H25A 108.7(3)
C26 C25 H25B 108.7(3)
C7 C25 H25B 108.7(3)
H25A C25 H25B 107.6
C25 C26 H26A 109.5(3)
C25 C26 H26B 109.5(3)
H26A C26 H26B 109.5
C25 C26 H26C 109.5(3)
H26A C26 H26C 109.5
H26B C26 H26C 109.5
C8 C27 C28 113.8(4)
C8 C27 H27A 108.8(3)
C28 C27 H27A 108.8(3)
C8 C27 H27B 108.8(3)
C28 C27 H27B 108.8(3)
H27A C27 H27B 107.7
C27 C28 H28A 109.5(3)
C27 C28 H28B 109.5(3)
H28A C28 H28B 109.5
C27 C28 H28C 109.5(3)
H28A C28 H28C 109.5
H28B C28 H28C 109.5
C12 C29 C30 111.7(5)
C12 C29 H29A 109.3(3)
C30 C29 H29A 109.3(3)
C12 C29 H29B 109.3(3)
C30 C29 H29B 109.3(3)
H29A C29 H29B 107.9
C29 C30 H30A 109.5(3)
C29 C30 H30B 109.5(3)
H30A C30 H30B 109.5
C29 C30 H30C 109.5(3)
H30A C30 H30C 109.5
H30B C30 H30C 109.5
C13 C31 C32 113.9(4)
C13 C31 H31A 108.8(3)
C32 C31 H31A 108.8(3)
C13 C31 H31B 108.8(3)
C32 C31 H31B 108.8(3)
H31A C31 H31B 107.7
C31 C32 H32A 109.5(3)
C31 C32 H32B 109.5(3)
H32A C32 H32B 109.5
C31 C32 H32C 109.5(3)
H32A C32 H32C 109.5
H32B C32 H32C 109.5
C17 C33 C34 112.0(4)
C17 C33 H33A 109.2(3)
C34 C33 H33A 109.2(3)
C17 C33 H33B 109.2(3)
C34 C33 H33B 109.2(3)
H33A C33 H33B 107.9
C33 C34 H34A 109.5(3)
C33 C34 H34B 109.5(3)
H34A C34 H34B 109.5
C33 C34 H34C 109.5(3)
H34A C34 H34C 109.5
H34B C34 H34C 109.5
C18 C35 C36 112.6(5)
C18 C35 H35A 109.1(3)
C36 C35 H35A 109.1(3)
C18 C35 H35B 109.1(3)
C36 C35 H35B 109.1(3)
H35A C35 H35B 107.8
C35 C36 H36A 109.5(3)
C35 C36 H36B 109.5(3)
H36A C36 H36B 109.5
C35 C36 H36C 109.5(3)
H36A C36 H36C 109.5
H36B C36 H36C 109.5
C38 C37 C42 115.6(4)
C38 C37 Ru1 121.1(4)
C42 C37 Ru1 123.3(3)
C39 C38 C37 122.6(5)
C39 C38 H38A 118.7(3)
C37 C38 H38A 118.7(3)
C40 C39 C38 118.9(5)
C40 C39 H39A 120.5(3)
C38 C39 H39A 120.5(3)
C41 C40 C39 121.1(5)
C41 C40 F1 118.9(5)
C39 C40 F1 119.9(5)
C40 C41 C42 119.6(5)
C40 C41 H41A 120.2(3)
C42 C41 H41A 120.2(3)
C41 C42 C37 122.0(5)
C41 C42 H42A 119.0(3)
C37 C42 H42A 119.0(3)

loop_
_geom_bond_atom_site_label_1
_geom_bond_atom_site_label_2
_geom_bond_distance
Ru1 N5 1.797(4)
Ru1 N3 2.051(4)
Ru1 N2 2.060(4)
Ru1 N4 2.065(4)
Ru1 N1 2.069(4)
Ru1 C37 2.115(5)
F1 C40 1.363(6)
O1 N5 1.137(6)
N1 C1 1.369(6)
N1 C4 1.374(5)
N2 C9 1.363(5)
N2 C6 1.376(5)
N3 C11 1.367(6)
N3 C14 1.374(5)
N4 C16 1.363(5)
N4 C19 1.369(6)
C1 C20 1.389(6)
C1 C2 1.452(6)
C2 C3 1.364(6)
C2 C21 1.492(7)
C3 C4 1.450(6)
C3 C23 1.509(6)
C4 C5 1.377(6)
C5 C6 1.397(6)
C5 H5A 0.93
C6 C7 1.447(6)
C7 C8 1.368(6)
C7 C25 1.502(6)
C8 C9 1.460(6)
C8 C27 1.488(6)
C9 C10 1.381(6)
C10 C11 1.388(6)
C10 H10A 0.93
C11 C12 1.460(6)
C12 C13 1.358(6)
C12 C29 1.496(6)
C13 C14 1.449(6)
C13 C31 1.498(6)
C14 C15 1.398(6)
C15 C16 1.382(6)
C15 H15A 0.93
C16 C17 1.457(6)
C17 C18 1.356(6)
C17 C33 1.497(6)
C18 C19 1.454(6)
C18 C35 1.498(7)
C19 C20 1.396(6)
C20 H20A 0.93
C21 C22 1.518(7)
C21 H21A 0.97
C21 H21B 0.97
C22 H22A 0.96
C22 H22B 0.96
C22 H22C 0.96
C23 C24 1.502(7)
C23 H23A 0.97
C23 H23B 0.97
C24 H24A 0.96
C24 H24B 0.96
C24 H24C 0.96
C25 C26 1.497(7)
C25 H25A 0.97
C25 H25B 0.97
C26 H26A 0.96
C26 H26B 0.96
C26 H26C 0.96
C27 C28 1.511(7)
C27 H27A 0.97
C27 H27B 0.97
C28 H28A 0.96
C28 H28B 0.96
C28 H28C 0.96
C29 C30 1.516(8)
C29 H29A 0.97
C29 H29B 0.97
C30 H30A 0.96
C30 H30B 0.96
C30 H30C 0.96
C31 C32 1.517(7)
C31 H31A 0.97
C31 H31B 0.97
C32 H32A 0.96
C32 H32B 0.96
C32 H32C 0.96
C33 C34 1.508(7)
C33 H33A 0.97
C33 H33B 0.97
C34 H34A 0.96
C34 H34B 0.96
C34 H34C 0.96
C35 C36 1.531(8)
C35 H35A 0.97
C35 H35B 0.97
C36 H36A 0.96
C36 H36B 0.96
C36 H36C 0.96
C37 C38 1.386(6)
C37 C42 1.394(6)
C38 C39 1.379(7)
C38 H38A 0.93
C39 C40 1.360(7)
C39 H39A 0.93
C40 C41 1.349(7)
C41 C42 1.379(7)
C41 H41A 0.93
C42 H42A 0.93

loop_
_geom_torsion_atom_site_label_1
_geom_torsion_atom_site_label_2
_geom_torsion_atom_site_label_3
_geom_torsion_atom_site_label_4
_geom_torsion
N5 Ru1 N1 C1 80.5(4)
N3 Ru1 N1 C1 -92.7(16)
N2 Ru1 N1 C1 179.4(4)
N4 Ru1 N1 C1 -3.8(4)
C37 Ru1 N1 C1 -89.4(4)
N5 Ru1 N1 C4 -93.3(4)
N3 Ru1 N1 C4 93.4(16)
N2 Ru1 N1 C4 5.6(4)
N4 Ru1 N1 C4 -177.6(4)
C37 Ru1 N1 C4 96.8(4)
N5 Ru1 N2 C9 -95.8(4)
N3 Ru1 N2 C9 2.2(4)
N4 Ru1 N2 C9 82.8(29)
N1 Ru1 N2 C9 176.4(4)
C37 Ru1 N2 C9 89.8(4)
N5 Ru1 N2 C6 83.8(4)
N3 Ru1 N2 C6 -178.2(4)
N4 Ru1 N2 C6 -97.7(28)
N1 Ru1 N2 C6 -4.0(4)
C37 Ru1 N2 C6 -90.7(4)
N5 Ru1 N3 C11 97.0(4)
N2 Ru1 N3 C11 -1.9(4)
N4 Ru1 N3 C11 -178.8(4)
N1 Ru1 N3 C11 -89.9(17)
C37 Ru1 N3 C11 -93.2(4)
N5 Ru1 N3 C14 -84.3(4)
N2 Ru1 N3 C14 176.8(4)
N4 Ru1 N3 C14 0.0(4)
N1 Ru1 N3 C14 88.9(16)
C37 Ru1 N3 C14 85.6(4)
N5 Ru1 N4 C16 98.4(4)
N3 Ru1 N4 C16 0.3(4)
N2 Ru1 N4 C16 -80.2(29)
N1 Ru1 N4 C16 -173.9(4)
C37 Ru1 N4 C16 -87.2(4)
N5 Ru1 N4 C19 -83.3(4)
N3 Ru1 N4 C19 178.7(4)
N2 Ru1 N4 C19 98.2(28)
N1 Ru1 N4 C19 4.5(4)
C37 Ru1 N4 C19 91.2(4)
N3 Ru1 N5 O1 123.8(12)
N2 Ru1 N5 O1 -145.5(12)
N4 Ru1 N5 O1 34.5(12)
N1 Ru1 N5 O1 -55.5(12)
C37 Ru1 N5 O1 5.6(18)
C4 N1 C1 C20 176.4(4)
Ru1 N1 C1 C20 1.7(7)
C4 N1 C1 C2 -1.4(5)
Ru1 N1 C1 C2 -176.1(3)
N1 C1 C2 C3 2.1(5)
C20 C1 C2 C3 -175.7(5)
N1 C1 C2 C21 -178.3(4)
C20 C1 C2 C21 4.0(8)
C1 C2 C3 C4 -1.9(5)
C21 C2 C3 C4 178.5(5)
C1 C2 C3 C23 176.3(5)
C21 C2 C3 C23 -3.4(9)
C1 N1 C4 C5 -179.0(5)
Ru1 N1 C4 C5 -4.2(7)
C1 N1 C4 C3 0.2(5)
Ru1 N1 C4 C3 175.0(3)
C2 C3 C4 N1 1.1(6)
C23 C3 C4 N1 -177.1(5)
C2 C3 C4 C5 -179.7(5)
C23 C3 C4 C5 2.0(8)
N1 C4 C5 C6 -1.0(8)
C3 C4 C5 C6 180.0(5)
C9 N2 C6 C5 -179.4(4)
Ru1 N2 C6 C5 0.9(7)
C9 N2 C6 C7 0.1(5)
Ru1 N2 C6 C7 -179.5(3)
C4 C5 C6 N2 2.8(8)
C4 C5 C6 C7 -176.6(5)
N2 C6 C7 C8 -0.8(5)
C5 C6 C7 C8 178.7(4)
N2 C6 C7 C25 177.1(4)
C5 C6 C7 C25 -3.4(8)
C6 C7 C8 C9 1.2(5)
C25 C7 C8 C9 -176.8(4)
C6 C7 C8 C27 -179.4(5)
C25 C7 C8 C27 2.7(8)
C6 N2 C9 C10 178.7(5)
Ru1 N2 C9 C10 -1.7(7)
C6 N2 C9 C8 0.7(5)
Ru1 N2 C9 C8 -179.7(3)
C7 C8 C9 N2 -1.2(5)
C27 C8 C9 N2 179.4(4)
C7 C8 C9 C10 -179.2(5)
C27 C8 C9 C10 1.4(8)
N2 C9 C10 C11 0.0(8)
C8 C9 C10 C11 177.6(5)
C14 N3 C11 C10 -177.9(5)
Ru1 N3 C11 C10 1.1(7)
C14 N3 C11 C12 0.6(5)
Ru1 N3 C11 C12 179.5(3)
C9 C10 C11 N3 0.4(8)
C9 C10 C11 C12 -177.8(5)
N3 C11 C12 C13 -0.4(5)
C10 C11 C12 C13 178.0(5)
N3 C11 C12 C29 179.0(5)
C10 C11 C12 C29 -2.6(8)
C11 C12 C13 C14 0.1(5)
C29 C12 C13 C14 -179.3(5)
C11 C12 C13 C31 -179.6(5)
C29 C12 C13 C31 1.1(9)
C11 N3 C14 C15 178.6(4)
Ru1 N3 C14 C15 -0.4(7)
C11 N3 C14 C13 -0.5(5)
Ru1 N3 C14 C13 -179.5(3)
C12 C13 C14 N3 0.3(5)
C31 C13 C14 N3 179.9(4)
C12 C13 C14 C15 -178.8(5)
C31 C13 C14 C15 0.9(8)
N3 C14 C15 C16 0.6(8)
C13 C14 C15 C16 179.5(5)
C19 N4 C16 C15 -178.9(4)
Ru1 N4 C16 C15 -0.3(7)
C19 N4 C16 C17 0.3(5)
Ru1 N4 C16 C17 178.9(3)
C14 C15 C16 N4 -0.3(8)
C14 C15 C16 C17 -179.3(5)
N4 C16 C17 C18 0.4(5)
C15 C16 C17 C18 179.5(4)
N4 C16 C17 C33 -175.1(4)
C15 C16 C17 C33 4.0(7)
C16 C17 C18 C19 -0.8(5)
C33 C17 C18 C19 174.4(4)
C16 C17 C18 C35 179.8(5)
C33 C17 C18 C35 -5.0(9)
C16 N4 C19 C20 175.5(4)
Ru1 N4 C19 C20 -3.2(7)
C16 N4 C19 C18 -0.8(5)
Ru1 N4 C19 C18 -179.4(3)
C17 C18 C19 N4 1.0(5)
C35 C18 C19 N4 -179.6(4)
C17 C18 C19 C20 -175.2(5)
C35 C18 C19 C20 4.2(8)
N1 C1 C20 C19 1.7(8)
C2 C1 C20 C19 179.1(5)
N4 C19 C20 C1 -0.9(8)
C18 C19 C20 C1 174.7(5)
C3 C2 C21 C22 -83.1(7)
C1 C2 C21 C22 97.3(6)
C2 C3 C23 C24 104.8(6)
C4 C3 C23 C24 -77.4(7)
C8 C7 C25 C26 84.4(7)
C6 C7 C25 C26 -93.2(6)
C7 C8 C27 C28 -96.6(6)
C9 C8 C27 C28 82.7(6)
C13 C12 C29 C30 94.9(6)
C11 C12 C29 C30 -84.4(6)
C12 C13 C31 C32 -100.7(6)
C14 C13 C31 C32 79.7(6)
C18 C17 C33 C34 -96.7(6)
C16 C17 C33 C34 77.8(6)
C17 C18 C35 C36 89.4(6)
C19 C18 C35 C36 -89.8(6)
N5 Ru1 C37 C38 -169.4(8)
N3 Ru1 C37 C38 71.5(4)
N2 Ru1 C37 C38 -17.8(4)
N4 Ru1 C37 C38 161.8(4)
N1 Ru1 C37 C38 -108.2(4)
N5 Ru1 C37 C42 11.2(11)
N3 Ru1 C37 C42 -107.9(4)
N2 Ru1 C37 C42 162.8(4)
N4 Ru1 C37 C42 -17.6(4)
N1 Ru1 C37 C42 72.4(4)
C42 C37 C38 C39 0.8(7)
Ru1 C37 C38 C39 -178.6(4)
C37 C38 C39 C40 0.2(8)
C38 C39 C40 C41 -0.4(8)
C38 C39 C40 F1 179.6(5)
C39 C40 C41 C42 -0.5(8)
F1 C40 C41 C42 179.5(5)
C40 C41 C42 C37 1.6(8)
C38 C37 C42 C41 -1.7(7)
Ru1 C37 C42 C41 177.7(4)
